data_7204980
loop_
_publ_author_name
'Linder, Michael R.'
'Frey, Wolfgang U.'
'Podlech, Joachim'

_publ_contact_author ' Joachim Podlech'
_publ_section_title
;
 Diazoketones as precursors in \^I&#x00B2;-lactam synthesis. New
 insights into the mechanism of the photochemically induced Staudinger
 reaction
;
_journal_issue 20
_journal_name_full 'Journal of the Chemical Society, Perkin Transactions 1'
_journal_page_first 2566
_journal_paper_doi 10.1039/b105748k
_journal_year 2001
_chemical_formula_sum 'C26 H30 N2 O3'
_chemical_formula_weight 418.52
_chemical_melting_point 373.5(5)
_chemical_name_systematic
; 
(E,3S,4S,1'S)-1-Allyl-3-[1-(benzyloxycarbonylamino)-2-methylpropyl]-
4-(2-phenylethenyl)-azetidin-2-one
;
_space_group_IT_number 4
_symmetry_cell_setting monoclinic
_symmetry_space_group_name_Hall 'P 2yb'
_symmetry_space_group_name_H-M 'P 1 21 1'
_atom_sites_solution_hydrogens geom
_atom_sites_solution_primary direct
_atom_sites_solution_secondary difmap
_audit_creation_method SHELXL
_cell_angle_alpha 90.00
_cell_angle_beta 97.301(12)
_cell_angle_gamma 90.00
_cell_formula_units_Z 2
_cell_length_a 10.158(2)
_cell_length_b 9.524(2)
_cell_length_c 12.5834(15)
_cell_measurement_reflns_used 26
_cell_measurement_temperature 293(2)
_cell_measurement_theta_max 17
_cell_measurement_theta_min 16
_cell_volume 1207.5(4)
_computing_cell_refinement 'Siemens P3/PC Data Collection System'
_computing_data_collection 'Siemens P3/PC Data Collection System'
_computing_data_reduction 'SHELXTL plus - XDISK'
_computing_molecular_graphics 'SHELXTL - XP'
_computing_structure_refinement 'SHELXL-93 (Sheldrick, 1993)'
_computing_structure_solution 'SHELXS-86 (Sheldrick, 1990)'
_diffrn_ambient_temperature 293(2)
_diffrn_measurement_device 'Nicolet P3'
_diffrn_measurement_method 'Wyckoff - Scan'
_diffrn_radiation_monochromator graphite
_diffrn_radiation_source 'fine-focus sealed tube'
_diffrn_radiation_type MoK\a
_diffrn_radiation_wavelength 0.71073
_diffrn_reflns_av_R_equivalents 0.0115
_diffrn_reflns_av_sigmaI/netI 0.0211
_diffrn_reflns_limit_h_max 12
_diffrn_reflns_limit_h_min 0
_diffrn_reflns_limit_k_max 12
_diffrn_reflns_limit_k_min 0
_diffrn_reflns_limit_l_max 15
_diffrn_reflns_limit_l_min -16
_diffrn_reflns_number 2947
_diffrn_reflns_theta_max 27.00
_diffrn_reflns_theta_min 1.63
_diffrn_standards_interval_count 50
_diffrn_standards_number 3
_exptl_absorpt_coefficient_mu 0.075
_exptl_absorpt_correction_type none
_exptl_crystal_colour colourless
_exptl_crystal_density_diffrn 1.151
_exptl_crystal_description block
_exptl_crystal_F_000 448
_exptl_crystal_size_max 1.00
_exptl_crystal_size_mid 0.70
_exptl_crystal_size_min 0.35
_refine_diff_density_max 0.142
_refine_diff_density_min -0.164
_refine_diff_density_rms 0.026
_refine_ls_abs_structure_details 'Flack H D (1983), Acta Cryst. A39, 876-881'
_refine_ls_abs_structure_Flack -2.60(177)
_refine_ls_extinction_coef 0.0237(39)
_refine_ls_extinction_expression Fc^*^=kFc[1+0.001xFc^2^\l^3^/sin(2\q)]^-1/4^
_refine_ls_extinction_method SHELXL
_refine_ls_goodness_of_fit_all 1.074
_refine_ls_goodness_of_fit_obs 1.113
_refine_ls_matrix_type full
_refine_ls_number_parameters 281
_refine_ls_number_reflns 2648
_refine_ls_number_restraints 14
_refine_ls_restrained_S_all 1.171
_refine_ls_restrained_S_obs 1.143
_refine_ls_R_factor_all 0.0575
_refine_ls_R_factor_obs 0.0437
_refine_ls_shift/esd_max 0.000
_refine_ls_shift/esd_mean 0.000
_refine_ls_structure_factor_coef Fsqd
_refine_ls_weighting_details 'w=1/[\s^2^(Fo^2^)+(0.0590P)^2^+0.1284P] where P=(Fo^2^+2Fc^2^)/3'
_refine_ls_weighting_scheme calc
_refine_ls_wR_factor_all 0.1285
_refine_ls_wR_factor_obs 0.1119
_reflns_number_observed 2291
_reflns_number_total 2793
_reflns_observed_criterion >2sigma(I)
_cod_data_source_file b105748k.txt
_cod_data_source_block s672rm
_cod_depositor_comments
;
The following automatic conversions were performed:

'_chemical_melting_point' value '373 - 374 K' was changed to
'373.5(5)' - the average value was taken and precision was estimated.

Automatic conversion script
Id: cif_fix_values 1569 2011-02-09 13:29:24Z adriana 

The following automatic conversions were performed:

'_refine_ls_weighting_scheme' value 'calc
w=1/[\s^2^(Fo^2^)+(0.0590P)^2^+0.1284P] where P=(Fo^2^+2Fc^2^)/3' was
changed to 'calc'. New tag '_refine_ls_weighting_details' was
created. The value of the new tag was set to
'w=1/[\s^2^(Fo^2^)+(0.0590P)^2^+0.1284P] where P=(Fo^2^+2Fc^2^)/3'.

Automatic conversion script
Id: cif_fix_values 3143 2015-03-26 13:38:13Z robertas 
;
_cod_original_cell_volume 1207.5(3)
_cod_original_sg_symbol_H-M P2(1)
_cod_database_code 7204980

loop_
_symmetry_equiv_pos_as_xyz
'x, y, z'
'-x, y+1/2, -z'

loop_
_atom_site_aniso_label
_atom_site_aniso_U_11
_atom_site_aniso_U_22
_atom_site_aniso_U_33
_atom_site_aniso_U_23
_atom_site_aniso_U_13
_atom_site_aniso_U_12
N1 0.0643(14) 0.063(2) 0.0540(13) 0.0057(11) 0.0083(11) -0.0144(12)
C1 0.0511(15) 0.068(2) 0.059(2) 0.0106(14) 0.0129(12) 0.0013(14)
O1 0.0742(14) 0.121(2) 0.0706(14) 0.023(2) 0.0289(12) -0.018(2)
N2 0.0592(13) 0.0322(10) 0.0544(13) -0.0021(9) 0.0122(10) -0.0013(10)
O2 0.0855(15) 0.0368(10) 0.091(2) -0.0034(10) 0.0328(12) 0.0017(10)
C2 0.0580(15) 0.0470(14) 0.0418(12) 0.0032(11) 0.0097(11) 0.0051(12)
O3 0.0704(13) 0.0484(11) 0.0703(13) -0.0058(9) 0.0265(10) -0.0084(10)
C3 0.0536(14) 0.0529(15) 0.0432(13) 0.0025(11) 0.0103(11) 0.0003(12)
C4 0.0568(15) 0.0349(11) 0.0493(14) 0.0017(11) 0.0075(11) -0.0016(11)
C5 0.078(2) 0.057(2) 0.0490(15) 0.0088(13) 0.0047(14) -0.0029(15)
C6 0.086(2) 0.075(2) 0.073(2) 0.019(2) -0.013(2) 0.002(2)
C7 0.143(4) 0.082(3) 0.053(2) -0.008(2) 0.006(2) 0.017(3)
C8 0.061(2) 0.0378(13) 0.0533(15) 0.0019(11) 0.0080(12) 0.0001(12)
C9 0.059(2) 0.068(2) 0.079(2) 0.001(2) 0.0218(15) 0.003(2)
C10 0.062(2) 0.052(2) 0.072(2) -0.0121(15) 0.0221(14) 0.0028(14)
C11 0.069(2) 0.063(2) 0.094(3) -0.013(2) 0.013(2) -0.002(2)
C12 0.083(2) 0.092(3) 0.097(3) -0.030(2) 0.000(2) 0.003(2)
C13 0.113(3) 0.109(3) 0.070(2) -0.010(2) 0.012(2) 0.014(3)
C14 0.117(3) 0.087(3) 0.072(2) -0.003(2) 0.029(2) -0.004(3)
C15 0.080(2) 0.067(2) 0.078(2) -0.015(2) 0.028(2) -0.005(2)
C16 0.098(3) 0.102(3) 0.078(2) 0.001(2) -0.007(2) -0.036(3)
C17 0.222(6) 0.096(4) 0.093(3) -0.029(3) 0.013(4) -0.035(4)
C18 0.190(7) 0.139(6) 0.197(8) -0.031(6) -0.007(6) 0.023(6)
C19 0.0540(14) 0.059(2) 0.0479(13) 0.0073(13) 0.0066(11) 0.0022(13)
C20 0.0533(14) 0.055(2) 0.0513(14) 0.0053(12) 0.0088(11) -0.0014(13)
C21 0.0566(15) 0.0491(15) 0.0488(14) 0.0046(11) 0.0023(11) -0.0117(12)
C22 0.071(2) 0.057(2) 0.058(2) 0.0082(14) 0.0076(14) -0.0047(15)
C23 0.082(2) 0.062(2) 0.083(2) 0.013(2) 0.004(2) 0.004(2)
C24 0.094(3) 0.077(2) 0.068(2) 0.031(2) -0.009(2) -0.010(2)
C25 0.093(2) 0.092(3) 0.051(2) 0.021(2) 0.009(2) -0.007(2)
C26 0.072(2) 0.080(2) 0.053(2) 0.011(2) 0.0116(14) 0.000(2)

loop_
_atom_site_label
_atom_site_type_symbol
_atom_site_fract_x
_atom_site_fract_y
_atom_site_fract_z
_atom_site_U_iso_or_equiv
_atom_site_thermal_displace_type
_atom_site_occupancy
_atom_site_calc_flag
_atom_site_refinement_flags
_atom_site_disorder_group
N1 N -0.3906(2) 0.7148(3) 0.4117(2) 0.0605(7) Uani 1 d . .
C1 C -0.3776(3) 0.7319(4) 0.5187(2) 0.0587(7) Uani 1 d . .
O1 O -0.4328(2) 0.6755(4) 0.5869(2) 0.0871(8) Uani 1 d . .
N2 N -0.0248(2) 0.8674(2) 0.5315(2) 0.0482(5) Uani 1 d . .
H2 H -0.0179(2) 0.9559(2) 0.5446(2) 0.058 Uiso 1 calc R .
O2 O 0.0689(2) 0.6810(2) 0.4567(2) 0.0692(6) Uani 1 d . .
C2 C -0.2650(3) 0.8392(3) 0.5161(2) 0.0487(6) Uani 1 d . .
H2A H -0.2882(3) 0.9339(3) 0.5377(2) 0.058 Uiso 1 calc R .
O3 O 0.1433(2) 0.9025(2) 0.4395(2) 0.0615(5) Uani 1 d . .
C3 C -0.2866(3) 0.8160(3) 0.3924(2) 0.0496(6) Uani 1 d . .
H3 H -0.2103(3) 0.7693(3) 0.3672(2) 0.059 Uiso 1 calc R .
C4 C -0.1314(3) 0.7879(3) 0.5716(2) 0.0469(6) Uani 1 d . .
H4 H -0.1218(3) 0.6903(3) 0.5492(2) 0.056 Uiso 1 calc R .
C5 C -0.1217(3) 0.7869(3) 0.6942(2) 0.0618(8) Uani 1 d . .
H5 H -0.1967(3) 0.7319(3) 0.7135(2) 0.074 Uiso 1 calc R .
C6 C 0.0048(4) 0.7136(4) 0.7427(3) 0.0798(10) Uani 1 d . .
H6A H 0.0090(4) 0.6219(4) 0.7116(3) 0.120 Uiso 1 calc R .
H6B H 0.0050(4) 0.7050(4) 0.8187(3) 0.120 Uiso 1 calc R .
H6C H 0.0803(4) 0.7677(4) 0.7283(3) 0.120 Uiso 1 calc R .
C7 C -0.1314(5) 0.9329(5) 0.7418(3) 0.0931(13) Uani 1 d . .
H7A H -0.2119(5) 0.9773(5) 0.7102(3) 0.140 Uiso 1 calc R .
H7B H -0.0566(5) 0.9881(5) 0.7274(3) 0.140 Uiso 1 calc R .
H7C H -0.1319(5) 0.9254(5) 0.8179(3) 0.140 Uiso 1 calc R .
C8 C 0.0618(3) 0.8062(3) 0.4752(2) 0.0506(6) Uani 1 d . .
C9 C 0.2387(3) 0.8516(4) 0.3714(3) 0.0677(8) Uani 1 d . .
H9A H 0.2540(3) 0.7522(4) 0.3842(3) 0.081 Uiso 1 calc R .
H9B H 0.3225(3) 0.9002(4) 0.3897(3) 0.081 Uiso 1 calc R .
C10 C 0.1902(3) 0.8748(3) 0.2560(3) 0.0610(7) Uani 1 d . .
C11 C 0.0781(4) 0.8071(4) 0.2048(3) 0.0751(9) Uani 1 d . .
H11 H 0.0314(4) 0.7447(4) 0.2429(3) 0.090 Uiso 1 calc R .
C12 C 0.0363(4) 0.8320(5) 0.0986(4) 0.0916(12) Uani 1 d . .
H12 H -0.0383(4) 0.7860(5) 0.0649(4) 0.110 Uiso 1 calc R .
C13 C 0.1039(5) 0.9243(6) 0.0419(3) 0.0971(13) Uani 1 d . .
H13 H 0.0743(5) 0.9409(6) -0.0300(3) 0.117 Uiso 1 calc R .
C14 C 0.2133(5) 0.9914(5) 0.0894(3) 0.0902(12) Uani 1 d . .
H14 H 0.2591(5) 1.0535(5) 0.0503(3) 0.108 Uiso 1 calc R .
C15 C 0.2564(4) 0.9671(4) 0.1965(3) 0.0736(9) Uani 1 d . .
H15 H 0.3314(4) 1.0136(4) 0.2291(3) 0.088 Uiso 1 calc R .
C16 C -0.4621(4) 0.6158(5) 0.3399(3) 0.0940(13) Uani 1 d . .
H16A H -0.5072(4) 0.6641(5) 0.2779(3) 0.113 Uiso 1 calc R .
H16B H -0.5279(4) 0.5672(5) 0.3757(3) 0.113 Uiso 1 calc R .
C17 C -0.3602(7) 0.5092(6) 0.3047(5) 0.138(2) Uani 1 d DU .
H17 H -0.3279(7) 0.4398(6) 0.3531(5) 0.165 Uiso 1 calc R .
C18 C -0.3184(8) 0.5113(9) 0.2138(7) 0.178(3) Uani 1 d DU .
H18A H -0.3489(8) 0.5795(9) 0.1638(7) 0.214 Uiso 1 calc R .
H18B H -0.2573(8) 0.4446(9) 0.1973(7) 0.214 Uiso 1 calc R .
C19 C -0.3363(3) 0.9346(3) 0.3208(2) 0.0536(6) Uani 1 d . .
H19 H -0.3994(3) 0.9949(3) 0.3433(2) 0.064 Uiso 1 calc R .
C20 C -0.2954(3) 0.9580(3) 0.2277(2) 0.0531(6) Uani 1 d . .
H20 H -0.2259(3) 0.9020(3) 0.2109(2) 0.064 Uiso 1 calc R .
C21 C -0.3468(3) 1.0627(3) 0.1465(2) 0.0519(6) Uani 1 d . .
C22 C -0.4433(3) 1.1602(3) 0.1628(2) 0.0620(8) Uani 1 d . .
H22 H -0.4753(3) 1.1641(3) 0.2288(2) 0.074 Uiso 1 calc R .
C23 C -0.4926(4) 1.2513(4) 0.0826(3) 0.0766(9) Uani 1 d . .
H23 H -0.5574(4) 1.3163(4) 0.0948(3) 0.092 Uiso 1 calc R .
C24 C -0.4458(4) 1.2466(4) -0.0164(3) 0.0813(11) Uani 1 d . .
H24 H -0.4803(4) 1.3068(4) -0.0712(3) 0.098 Uiso 1 calc R .
C25 C -0.3498(4) 1.1537(5) -0.0325(3) 0.0790(11) Uani 1 d . .
H25 H -0.3174(4) 1.1517(5) -0.0984(3) 0.095 Uiso 1 calc R .
C26 C -0.2989(3) 1.0620(4) 0.0470(2) 0.0683(8) Uani 1 d . .
H26 H -0.2324(3) 0.9993(4) 0.0345(2) 0.082 Uiso 1 calc R .

loop_
_atom_type_symbol
_atom_type_description
_atom_type_scat_dispersion_real
_atom_type_scat_dispersion_imag
_atom_type_scat_source
C C 0.0033 0.0016 'International Tables Vol C Tables 4.2.6.8 and 6.1.1.4'
H H 0.0000 0.0000 'International Tables Vol C Tables 4.2.6.8 and 6.1.1.4'
N N 0.0061 0.0033 'International Tables Vol C Tables 4.2.6.8 and 6.1.1.4'
O O 0.0106 0.0060 'International Tables Vol C Tables 4.2.6.8 and 6.1.1.4'

loop_
_geom_angle_atom_site_label_1
_geom_angle_atom_site_label_2
_geom_angle_atom_site_label_3
_geom_angle
_geom_angle_site_symmetry_1
_geom_angle_site_symmetry_3
_geom_angle_publ_flag
C1 N1 C16 133.3(3) . . ?
C1 N1 C3 96.0(2) . . ?
C16 N1 C3 129.9(3) . . ?
O1 C1 N1 131.3(3) . . ?
O1 C1 C2 136.4(3) . . ?
N1 C1 C2 92.2(2) . . ?
C8 N2 C4 121.6(2) . . ?
C8 N2 H2 119.18(14) . . ?
C4 N2 H2 119.18(13) . . ?
C4 C2 C1 113.5(2) . . ?
C4 C2 C3 114.6(2) . . ?
C1 C2 C3 85.2(2) . . ?
C4 C2 H2A 113.54(14) . . ?
C1 C2 H2A 113.54(15) . . ?
C3 C2 H2A 113.54(14) . . ?
C8 O3 C9 116.9(2) . . ?
N1 C3 C19 113.6(2) . . ?
N1 C3 C2 86.6(2) . . ?
C19 C3 C2 119.3(2) . . ?
N1 C3 H3 111.7(2) . . ?
C19 C3 H3 111.7(2) . . ?
C2 C3 H3 111.68(14) . . ?
N2 C4 C2 109.3(2) . . ?
N2 C4 C5 113.2(2) . . ?
C2 C4 C5 113.8(2) . . ?
N2 C4 H4 106.69(13) . . ?
C2 C4 H4 106.69(14) . . ?
C5 C4 H4 106.7(2) . . ?
C6 C5 C7 110.8(3) . . ?
C6 C5 C4 110.4(3) . . ?
C7 C5 C4 113.0(2) . . ?
C6 C5 H5 107.4(2) . . ?
C7 C5 H5 107.4(2) . . ?
C4 C5 H5 107.4(2) . . ?
C5 C6 H6A 109.5(2) . . ?
C5 C6 H6B 109.5(2) . . ?
H6A C6 H6B 109.5 . . ?
C5 C6 H6C 109.5(2) . . ?
H6A C6 H6C 109.5 . . ?
H6B C6 H6C 109.5 . . ?
C5 C7 H7A 109.5(2) . . ?
C5 C7 H7B 109.5(2) . . ?
H7A C7 H7B 109.5 . . ?
C5 C7 H7C 109.5(2) . . ?
H7A C7 H7C 109.5 . . ?
H7B C7 H7C 109.5 . . ?
O2 C8 N2 126.1(3) . . ?
O2 C8 O3 123.2(3) . . ?
N2 C8 O3 110.7(2) . . ?
O3 C9 C10 111.2(3) . . ?
O3 C9 H9A 109.4(2) . . ?
C10 C9 H9A 109.4(2) . . ?
O3 C9 H9B 109.4(2) . . ?
C10 C9 H9B 109.4(2) . . ?
H9A C9 H9B 108.0 . . ?
C15 C10 C11 117.9(3) . . ?
C15 C10 C9 119.9(3) . . ?
C11 C10 C9 122.1(3) . . ?
C12 C11 C10 120.3(4) . . ?
C12 C11 H11 119.9(3) . . ?
C10 C11 H11 119.9(2) . . ?
C11 C12 C13 120.4(4) . . ?
C11 C12 H12 119.8(3) . . ?
C13 C12 H12 119.8(3) . . ?
C14 C13 C12 120.7(4) . . ?
C14 C13 H13 119.7(3) . . ?
C12 C13 H13 119.7(3) . . ?
C13 C14 C15 119.5(4) . . ?
C13 C14 H14 120.3(3) . . ?
C15 C14 H14 120.3(3) . . ?
C14 C15 C10 121.3(4) . . ?
C14 C15 H15 119.4(3) . . ?
C10 C15 H15 119.4(2) . . ?
N1 C16 C17 107.8(4) . . ?
N1 C16 H16A 110.1(2) . . ?
C17 C16 H16A 110.1(3) . . ?
N1 C16 H16B 110.1(2) . . ?
C17 C16 H16B 110.1(3) . . ?
H16A C16 H16B 108.5 . . ?
C18 C17 C16 123.9(7) . . ?
C18 C17 H17 118.1(5) . . ?
C16 C17 H17 118.1(3) . . ?
C17 C18 H18A 120.0(5) . . ?
C17 C18 H18B 120.0(5) . . ?
H18A C18 H18B 120.0 . . ?
C20 C19 C3 123.1(3) . . ?
C20 C19 H19 118.4(2) . . ?
C3 C19 H19 118.4(2) . . ?
C19 C20 C21 127.5(3) . . ?
C19 C20 H20 116.2(2) . . ?
C21 C20 H20 116.2(2) . . ?
C22 C21 C26 117.9(3) . . ?
C22 C21 C20 123.1(2) . . ?
C26 C21 C20 118.9(3) . . ?
C23 C22 C21 120.9(3) . . ?
C23 C22 H22 119.6(2) . . ?
C21 C22 H22 119.6(2) . . ?
C22 C23 C24 120.2(4) . . ?
C22 C23 H23 119.9(2) . . ?
C24 C23 H23 119.9(2) . . ?
C25 C24 C23 119.4(3) . . ?
C25 C24 H24 120.3(2) . . ?
C23 C24 H24 120.3(2) . . ?
C24 C25 C26 121.2(3) . . ?
C24 C25 H25 119.4(2) . . ?
C26 C25 H25 119.4(2) . . ?
C25 C26 C21 120.4(3) . . ?
C25 C26 H26 119.8(2) . . ?
C21 C26 H26 119.8(2) . . ?

loop_
_geom_bond_atom_site_label_1
_geom_bond_atom_site_label_2
_geom_bond_distance
_geom_bond_site_symmetry_2
_geom_bond_publ_flag
N1 C1 1.345(4) . ?
N1 C16 1.437(5) . ?
N1 C3 1.473(4) . ?
C1 O1 1.209(3) . ?
C1 C2 1.537(4) . ?
N2 C8 1.332(3) . ?
N2 C4 1.462(3) . ?
N2 H2 0.86 . ?
O2 C8 1.218(3) . ?
C2 C4 1.525(4) . ?
C2 C3 1.560(3) . ?
C2 H2A 0.98 . ?
O3 C8 1.350(3) . ?
O3 C9 1.456(3) . ?
C3 C19 1.493(4) . ?
C3 H3 0.98 . ?
C4 C5 1.533(4) . ?
C4 H4 0.98 . ?
C5 C6 1.521(5) . ?
C5 C7 1.523(5) . ?
C5 H5 0.98 . ?
C6 H6A 0.96 . ?
C6 H6B 0.96 . ?
C6 H6C 0.96 . ?
C7 H7A 0.96 . ?
C7 H7B 0.96 . ?
C7 H7C 0.96 . ?
C9 C10 1.489(5) . ?
C9 H9A 0.97 . ?
C9 H9B 0.97 . ?
C10 C15 1.384(5) . ?
C10 C11 1.394(5) . ?
C11 C12 1.370(6) . ?
C11 H11 0.93 . ?
C12 C13 1.371(6) . ?
C12 H12 0.93 . ?
C13 C14 1.354(6) . ?
C13 H13 0.93 . ?
C14 C15 1.382(5) . ?
C14 H14 0.93 . ?
C15 H15 0.93 . ?
C16 C17 1.554(8) . ?
C16 H16A 0.97 . ?
C16 H16B 0.97 . ?
C17 C18 1.270(6) . ?
C17 H17 0.93 . ?
C18 H18A 0.93 . ?
C18 H18B 0.93 . ?
C19 C20 1.311(4) . ?
C19 H19 0.93 . ?
C20 C21 1.474(4) . ?
C20 H20 0.93 . ?
C21 C22 1.385(4) . ?
C21 C26 1.400(4) . ?
C22 C23 1.376(5) . ?
C22 H22 0.93 . ?
C23 C24 1.391(5) . ?
C23 H23 0.93 . ?
C24 C25 1.351(6) . ?
C24 H24 0.93 . ?
C25 C26 1.378(5) . ?
C25 H25 0.93 . ?
C26 H26 0.93 . ?

loop_
_geom_torsion_atom_site_label_1
_geom_torsion_atom_site_label_2
_geom_torsion_atom_site_label_3
_geom_torsion_atom_site_label_4
_geom_torsion
_geom_torsion_site_symmetry_1
_geom_torsion_site_symmetry_2
_geom_torsion_site_symmetry_3
_geom_torsion_site_symmetry_4
_geom_torsion_publ_flag
C16 N1 C1 O1 -7.7(6) . . . . ?
C3 N1 C1 O1 -177.8(4) . . . . ?
C16 N1 C1 C2 169.3(4) . . . . ?
C3 N1 C1 C2 -0.8(2) . . . . ?
O1 C1 C2 C4 62.7(5) . . . . ?
N1 C1 C2 C4 -114.0(2) . . . . ?
O1 C1 C2 C3 177.5(4) . . . . ?
N1 C1 C2 C3 0.8(2) . . . . ?
C1 N1 C3 C19 -119.8(3) . . . . ?
C16 N1 C3 C19 69.6(4) . . . . ?
C1 N1 C3 C2 0.8(2) . . . . ?
C16 N1 C3 C2 -169.8(4) . . . . ?
C4 C2 C3 N1 112.9(2) . . . . ?
C1 C2 C3 N1 -0.7(2) . . . . ?
C4 C2 C3 C19 -131.8(3) . . . . ?
C1 C2 C3 C19 114.6(3) . . . . ?
C8 N2 C4 C2 -114.4(3) . . . . ?
C8 N2 C4 C5 117.6(3) . . . . ?
C1 C2 C4 N2 158.5(2) . . . . ?
C3 C2 C4 N2 62.8(3) . . . . ?
C1 C2 C4 C5 -73.9(3) . . . . ?
C3 C2 C4 C5 -169.5(2) . . . . ?
N2 C4 C5 C6 -63.3(3) . . . . ?
C2 C4 C5 C6 171.2(3) . . . . ?
N2 C4 C5 C7 61.5(4) . . . . ?
C2 C4 C5 C7 -64.1(4) . . . . ?
C4 N2 C8 O2 -5.0(5) . . . . ?
C4 N2 C8 O3 174.8(2) . . . . ?
C9 O3 C8 O2 3.2(4) . . . . ?
C9 O3 C8 N2 -176.6(2) . . . . ?
C8 O3 C9 C10 98.3(3) . . . . ?
O3 C9 C10 C15 114.3(3) . . . . ?
O3 C9 C10 C11 -65.1(4) . . . . ?
C15 C10 C11 C12 0.2(5) . . . . ?
C9 C10 C11 C12 179.6(3) . . . . ?
C10 C11 C12 C13 -0.3(6) . . . . ?
C11 C12 C13 C14 0.5(7) . . . . ?
C12 C13 C14 C15 -0.4(7) . . . . ?
C13 C14 C15 C10 0.3(6) . . . . ?
C11 C10 C15 C14 -0.2(5) . . . . ?
C9 C10 C15 C14 -179.6(3) . . . . ?
C1 N1 C16 C17 -104.2(5) . . . . ?
C3 N1 C16 C17 62.9(5) . . . . ?
N1 C16 C17 C18 -103.6(7) . . . . ?
N1 C3 C19 C20 -117.6(3) . . . . ?
C2 C3 C19 C20 142.6(3) . . . . ?
C3 C19 C20 C21 173.5(3) . . . . ?
C19 C20 C21 C22 4.7(5) . . . . ?
C19 C20 C21 C26 -173.5(3) . . . . ?
C26 C21 C22 C23 1.4(5) . . . . ?
C20 C21 C22 C23 -176.9(3) . . . . ?
C21 C22 C23 C24 0.0(5) . . . . ?
C22 C23 C24 C25 -1.3(6) . . . . ?
C23 C24 C25 C26 1.1(6) . . . . ?
C24 C25 C26 C21 0.4(6) . . . . ?
C22 C21 C26 C25 -1.7(5) . . . . ?
C20 C21 C26 C25 176.7(3) . . . . ?

loop_
_cod_related_entry_id
_cod_related_entry_database
_cod_related_entry_code
1 ChemSpider 9297744
